data_8105559
loop_
_publ_author_name
'Wang, Chuan-Qi'
'Wang, Xiao-Xia'
'Liu, Xiao-Hu'
'Yang, Bin-Yi'
'Zhong, Qi-Di'
'Zhuang, Peng-Yu'
'Tan, Hong-Bo'

_publ_section_title
;
 Crystal structure of methyl
 4-methyl-2,5-di(pyridin-4-yl)-1H-pyrrole-3-carboxylate monohydrate
 C17H15N3O2&#x22C5;H2O
;
_journal_issue 1
_journal_name_full 'Zeitschrift f\"ur Kristallographie - New Crystal Structures'
_journal_page_first 113
_journal_page_last 114
_journal_paper_doi 10.1515/ncrs-2018-0216
_journal_volume 234
_journal_year 2018
_chemical_formula_moiety 'C17 H15 N3 O2, H2 O'
_chemical_formula_sum 'C17 H17 N3 O3'
_chemical_formula_weight 311.33
_space_group_crystal_system triclinic
_space_group_IT_number 2
_space_group_name_Hall '-P 1'
_space_group_name_H-M_alt 'P -1'
_atom_sites_solution_hydrogens mixed
_cell_angle_alpha 76.216(18)
_cell_angle_beta 76.674(18)
_cell_angle_gamma 79.158(18)
_cell_formula_units_Z 2
_cell_length_a 5.7965(14)
_cell_length_b 11.625(3)
_cell_length_c 12.315(3)
_cell_measurement_reflns_used 1577
_cell_measurement_temperature 113
_cell_measurement_theta_max 27.5
_cell_measurement_theta_min 3.5
_cell_volume 776.4(3)
_computing_cell_refinement
;
CrystalClear-SM Expert 2.1 b42 (Rigaku, 2015)
;
_computing_data_collection
;
CrystalClear-SM Expert 2.1 b42 (Rigaku, 2015)
;
_computing_data_reduction
;
CrystalClear-SM Expert 2.1 b42 (Rigaku, 2015)
;
_computing_molecular_graphics 'Olex2 (Dolomanov et al., 2009)'
_computing_publication_material 'Olex2 (Dolomanov et al., 2009)'
_computing_structure_refinement 'ShelXL (Sheldrick, 2015)'
_computing_structure_solution 'ShelXT (Sheldrick, 2015)'
_diffrn_ambient_temperature 113
_diffrn_detector PILT
_diffrn_detector_area_resol_mean 5.8140
_diffrn_measured_fraction_theta_full 0.989
_diffrn_measured_fraction_theta_max 0.980
_diffrn_measurement_details
;
scan:
	Number of images: 360
	           Slice: -105.0000 - 75.0000
	     Image width: 0.5000
	        Exp time: 10.0000
	   Rotation axis: Omega
	           Omega: 0.0000
	             Chi: 45.0000
	             Phi: 0.0000
	             XTD: 45.0203
	          2theta: -15.0593
scan:
	Number of images: 360
	           Slice: -105.0000 - 75.0000
	     Image width: 0.5000
	        Exp time: 10.0000
	   Rotation axis: Omega
	           Omega: 0.0000
	             Chi: 45.0000
	             Phi: 90.0000
	             XTD: 45.0203
	          2theta: -15.0593
scan:
	Number of images: 360
	           Slice: -105.0000 - 75.0000
	     Image width: 0.5000
	        Exp time: 10.0000
	   Rotation axis: Omega
	           Omega: 0.0000
	             Chi: 45.0000
	             Phi: 180.0000
	             XTD: 45.0203
	          2theta: -15.0593
;
_diffrn_measurement_device
;
AFC10: Fixed Chi 2 circle
;
_diffrn_measurement_device_type 'Rigaku Pilatus 200K'
_diffrn_measurement_method '\w scans'
_diffrn_measurement_specimen_support Fiber
_diffrn_orient_matrix_type d*Trek
_diffrn_orient_matrix_UB_11 -0.101318
_diffrn_orient_matrix_UB_12 0.006314
_diffrn_orient_matrix_UB_13 0.147527
_diffrn_orient_matrix_UB_21 -0.000240
_diffrn_orient_matrix_UB_22 -0.088701
_diffrn_orient_matrix_UB_23 -0.011674
_diffrn_orient_matrix_UB_31 0.077663
_diffrn_orient_matrix_UB_32 0.013029
_diffrn_orient_matrix_UB_33 0.032637
_diffrn_radiation_monochromator Confocal
_diffrn_radiation_type MoK\a
_diffrn_radiation_wavelength 0.71073
_diffrn_reflns_av_R_equivalents 0.1183
_diffrn_reflns_av_unetI/netI 0.0921
_diffrn_reflns_Laue_measured_fraction_full 0.989
_diffrn_reflns_Laue_measured_fraction_max 0.980
_diffrn_reflns_limit_h_max 7
_diffrn_reflns_limit_h_min -7
_diffrn_reflns_limit_k_max 15
_diffrn_reflns_limit_k_min -15
_diffrn_reflns_limit_l_max 15
_diffrn_reflns_limit_l_min -15
_diffrn_reflns_number 10002
_diffrn_reflns_point_group_measured_fraction_full 0.989
_diffrn_reflns_point_group_measured_fraction_max 0.980
_diffrn_reflns_theta_full 26.000
_diffrn_reflns_theta_max 27.507
_diffrn_reflns_theta_min 3.473
_diffrn_source 'Rotating Anode'
_diffrn_source_current 24.0
_diffrn_source_power 1.2
_diffrn_source_voltage 50.0
_exptl_absorpt_coefficient_mu 0.093
_exptl_absorpt_correction_T_max 1.000
_exptl_absorpt_correction_T_min 0.481
_exptl_absorpt_correction_type multi-scan
_exptl_crystal_colour Colorless
_exptl_crystal_density_diffrn 1.332
_exptl_crystal_density_meas .
_exptl_crystal_density_method "'not measured'"
_exptl_crystal_description Prism
_exptl_crystal_F_000 328
_exptl_crystal_preparation Fiber
_exptl_crystal_size_max 0.22
_exptl_crystal_size_mid 0.2
_exptl_crystal_size_min 0.18
_refine_diff_density_max 0.504
_refine_diff_density_min -0.282
_refine_diff_density_rms 0.080
_refine_ls_extinction_coef .
_refine_ls_extinction_method none
_refine_ls_goodness_of_fit_ref 0.924
_refine_ls_hydrogen_treatment mixed
_refine_ls_matrix_type full
_refine_ls_number_parameters 220
_refine_ls_number_reflns 3503
_refine_ls_number_restraints 0
_refine_ls_restrained_S_all 0.924
_refine_ls_R_factor_all 0.0808
_refine_ls_R_factor_gt 0.0608
_refine_ls_shift/su_max 0.000
_refine_ls_shift/su_mean 0.000
_refine_ls_structure_factor_coef Fsqd
_refine_ls_weighting_details 'w=1/[\s^2^(Fo^2^)+(0.0898P)^2^] where P=(Fo^2^+2Fc^2^)/3'
_refine_ls_weighting_scheme calc
_refine_ls_wR_factor_gt 0.1484
_refine_ls_wR_factor_ref 0.1574
_reflns_Friedel_coverage 0.000
_reflns_Friedel_fraction_full .
_reflns_Friedel_fraction_max .
_reflns_number_gt 2416
_reflns_number_total 3503
_reflns_threshold_expression 'I > 2\s(I)'
_cod_data_source_file suppl_ncrs-2018-0216_suppl.cif
_cod_data_source_block shelx
_cod_depositor_comments
;
The following automatic conversions were performed:

data item '_exptl_absorpt_correction_type' value 'Multi-scan' was
changed to 'multi-scan' in accordance with the built-in table derived
from the CIF Core dictionary named 'cif_core.dic' version 2.4.5 last
updated on 2014-11-21.

Automatic conversion script
Id: cif_fix_values 8738 2021-04-28 16:35:53Z antanas 
;
_cod_database_code 8105559
_shelx_space_group_comment
;
The symmetry employed for this shelxl refinement is uniquely defined
by the following loop, which should always be used as a source of
symmetry information in preference to the above space-group names.
They are only intended as comments.
;
_shelx_estimated_absorpt_t_max 0.983
_shelx_estimated_absorpt_t_min 0.980
_olex2_refinement_description
;
1. Fixed Uiso
 At 1.2 times of:
  All C(H) groups
 At 1.5 times of:
  All C(H,H,H) groups, All O(H,H) groups
2.a Aromatic/amide H refined with riding coordinates:
 C6(H6), C7(H7), C8(H8), C9(H9), C14(H14), C15(H15), C16(H16), C17(H17)
2.b Idealised Me refined as rotating group:
 C10(H10A,H10B,H10C), C12(H12A,H12B,H12C)
;

loop_
_space_group_symop_operation_xyz
'x, y, z'
'-x, -y, -z'

loop_
_atom_site_label
_atom_site_type_symbol
_atom_site_fract_x
_atom_site_fract_y
_atom_site_fract_z
_atom_site_U_iso_or_equiv
_atom_site_adp_type
_atom_site_occupancy
_atom_site_site_symmetry_order
_atom_site_calc_flag
_atom_site_refinement_flags_posn
_atom_site_refinement_flags_adp
_atom_site_refinement_flags_occupancy
_atom_site_disorder_assembly
_atom_site_disorder_group
O1 O -0.0866(2) 1.07768(12) 0.82708(12) 0.0366(4) Uani 1 1 d . . . . .
O2 O 0.2923(2) 0.99654(11) 0.83887(11) 0.0315(3) Uani 1 1 d . . . . .
N1 N 0.1894(3) 0.72267(14) 0.70521(12) 0.0264(4) Uani 1 1 d . . . . .
H1 H 0.231(3) 0.6438(19) 0.7116(17) 0.030(5) Uiso 1 1 d . . . . .
N2 N -0.1148(3) 0.66086(15) 0.36759(14) 0.0364(4) Uani 1 1 d . . . . .
N3 N 0.6373(3) 0.62073(14) 1.03685(13) 0.0327(4) Uani 1 1 d . . . . .
C1 C 0.0237(3) 0.78930(16) 0.64202(14) 0.0268(4) Uani 1 1 d . . . . .
C2 C -0.0505(3) 0.89829(16) 0.67558(14) 0.0271(4) Uani 1 1 d . . . . .
C3 C 0.0779(3) 0.89540(16) 0.76268(14) 0.0272(4) Uani 1 1 d . . . . .
C4 C 0.2208(3) 0.78458(16) 0.78058(14) 0.0264(4) Uani 1 1 d . . . . .
C5 C -0.0293(3) 0.74416(16) 0.55028(14) 0.0280(4) Uani 1 1 d . . . . .
C6 C -0.2405(4) 0.78407(18) 0.50829(16) 0.0330(4) Uani 1 1 d . . . . .
H6 H -0.3608 0.8402 0.5413 0.040 Uiso 1 1 calc R . . . .
C7 C -0.2732(4) 0.74104(18) 0.41794(17) 0.0360(5) Uani 1 1 d . . . . .
H7 H -0.4174 0.7704 0.3900 0.043 Uiso 1 1 calc R . . . .
C8 C 0.0867(4) 0.62217(17) 0.40831(16) 0.0335(5) Uani 1 1 d . . . . .
H8 H 0.2027 0.5655 0.3737 0.040 Uiso 1 1 calc R . . . .
C9 C 0.1366(4) 0.65969(16) 0.49784(15) 0.0295(4) Uani 1 1 d . . . . .
H9 H 0.2825 0.6284 0.5237 0.035 Uiso 1 1 calc R . . . .
C10 C -0.2220(3) 1.00125(16) 0.62887(15) 0.0313(4) Uani 1 1 d . . . . .
H10A H -0.2037 1.0071 0.5467 0.047 Uiso 1 1 calc GR . . . .
H10B H -0.1884 1.0755 0.6427 0.047 Uiso 1 1 calc GR . . . .
H10C H -0.3863 0.9886 0.6666 0.047 Uiso 1 1 calc GR . . . .
C11 C 0.0796(3) 0.99849(16) 0.81314(14) 0.0275(4) Uani 1 1 d . . . . .
C12 C 0.3167(4) 1.09294(18) 0.88923(17) 0.0341(5) Uani 1 1 d . . . . .
H12A H 0.2404 1.1688 0.8495 0.051 Uiso 1 1 calc GR . . . .
H12B H 0.4869 1.0970 0.8824 0.051 Uiso 1 1 calc GR . . . .
H12C H 0.2393 1.0784 0.9699 0.051 Uiso 1 1 calc GR . . . .
C13 C 0.3679(3) 0.72844(15) 0.86668(14) 0.0258(4) Uani 1 1 d . . . . .
C14 C 0.2891(4) 0.74566(16) 0.97874(15) 0.0318(4) Uani 1 1 d . . . . .
H14 H 0.1421 0.7948 0.9993 0.038 Uiso 1 1 calc R . . . .
C15 C 0.4272(4) 0.69055(17) 1.05874(16) 0.0333(5) Uani 1 1 d . . . . .
H15 H 0.3699 0.7028 1.1345 0.040 Uiso 1 1 calc R . . . .
C16 C 0.7119(4) 0.60386(17) 0.92938(16) 0.0310(4) Uani 1 1 d . . . . .
H16 H 0.8602 0.5547 0.9114 0.037 Uiso 1 1 calc R . . . .
C17 C 0.5840(3) 0.65444(16) 0.84344(15) 0.0286(4) Uani 1 1 d . . . . .
H17 H 0.6433 0.6387 0.7690 0.034 Uiso 1 1 calc R . . . .
O3 O 0.7014(3) 0.52105(13) 0.25996(13) 0.0389(4) Uani 1 1 d . . . . .
H3A H 0.765(5) 0.572(2) 0.286(2) 0.058 Uiso 1 1 d R . . . .
H3B H 0.703(5) 0.553(2) 0.187(3) 0.058 Uiso 1 1 d R . . . .

loop_
_atom_site_aniso_label
_atom_site_aniso_U_11
_atom_site_aniso_U_22
_atom_site_aniso_U_33
_atom_site_aniso_U_23
_atom_site_aniso_U_13
_atom_site_aniso_U_12
O1 0.0352(8) 0.0413(8) 0.0340(8) -0.0147(6) -0.0026(6) -0.0034(6)
O2 0.0322(8) 0.0395(7) 0.0237(7) -0.0124(5) -0.0014(6) -0.0045(6)
N1 0.0340(9) 0.0303(8) 0.0138(7) -0.0044(6) -0.0024(6) -0.0045(7)
N2 0.0501(11) 0.0422(9) 0.0193(8) -0.0032(7) -0.0088(8) -0.0142(8)
N3 0.0422(10) 0.0368(9) 0.0211(8) -0.0054(6) -0.0085(7) -0.0084(7)
C1 0.0306(10) 0.0350(10) 0.0132(8) -0.0016(7) -0.0012(7) -0.0084(8)
C2 0.0288(10) 0.0361(10) 0.0135(8) -0.0018(7) 0.0020(7) -0.0088(7)
C3 0.0309(10) 0.0364(10) 0.0117(8) -0.0036(7) 0.0021(7) -0.0077(8)
C4 0.0315(10) 0.0349(10) 0.0128(8) -0.0072(7) 0.0006(7) -0.0076(8)
C5 0.0376(11) 0.0341(10) 0.0111(8) 0.0003(7) -0.0020(7) -0.0123(8)
C6 0.0357(11) 0.0413(11) 0.0208(9) -0.0045(8) -0.0026(8) -0.0086(8)
C7 0.0403(12) 0.0454(11) 0.0238(10) -0.0017(8) -0.0102(9) -0.0120(9)
C8 0.0461(12) 0.0363(10) 0.0189(9) -0.0067(7) -0.0041(8) -0.0089(9)
C9 0.0356(11) 0.0364(10) 0.0162(9) -0.0024(7) -0.0049(8) -0.0085(8)
C10 0.0355(11) 0.0383(10) 0.0163(9) -0.0019(7) -0.0006(8) -0.0058(8)
C11 0.0315(11) 0.0338(10) 0.0132(9) -0.0022(7) 0.0026(7) -0.0065(8)
C12 0.0345(11) 0.0461(11) 0.0247(10) -0.0155(8) -0.0004(8) -0.0095(9)
C13 0.0345(10) 0.0286(9) 0.0139(8) -0.0039(6) -0.0033(7) -0.0062(7)
C14 0.0399(11) 0.0367(10) 0.0166(9) -0.0091(7) -0.0014(8) -0.0005(8)
C15 0.0473(13) 0.0382(10) 0.0153(9) -0.0086(7) -0.0042(8) -0.0065(9)
C16 0.0325(11) 0.0369(10) 0.0233(10) -0.0068(7) -0.0041(8) -0.0049(8)
C17 0.0352(11) 0.0356(10) 0.0158(9) -0.0066(7) -0.0018(7) -0.0088(8)
O3 0.0613(10) 0.0365(8) 0.0240(8) -0.0055(6) -0.0180(7) -0.0079(7)

loop_
_atom_type_symbol
_atom_type_description
_atom_type_scat_dispersion_real
_atom_type_scat_dispersion_imag
_atom_type_scat_source
C C 0.0033 0.0016 'International Tables Vol C Tables 4.2.6.8 and 6.1.1.4'
H H 0.0000 0.0000 'International Tables Vol C Tables 4.2.6.8 and 6.1.1.4'
N N 0.0061 0.0033 'International Tables Vol C Tables 4.2.6.8 and 6.1.1.4'
O O 0.0106 0.0060 'International Tables Vol C Tables 4.2.6.8 and 6.1.1.4'

loop_
_geom_angle_atom_site_label_1
_geom_angle_atom_site_label_2
_geom_angle_atom_site_label_3
_geom_angle
_geom_angle_site_symmetry_1
_geom_angle_site_symmetry_3
C11 O2 C12 116.82(14) . .
C1 N1 H1 123.4(13) . .
C4 N1 H1 123.8(13) . .
C4 N1 C1 109.99(16) . .
C8 N2 C7 116.36(17) . .
C15 N3 C16 116.45(16) . .
N1 C1 C2 108.52(15) . .
N1 C1 C5 120.00(16) . .
C2 C1 C5 131.24(17) . .
C1 C2 C3 105.97(16) . .
C1 C2 C10 128.04(17) . .
C3 C2 C10 125.95(17) . .
C2 C3 C11 124.95(16) . .
C4 C3 C2 108.19(15) . .
C4 C3 C11 126.44(17) . .
N1 C4 C3 107.29(15) . .
N1 C4 C13 120.88(16) . .
C3 C4 C13 131.62(15) . .
C6 C5 C1 122.75(17) . .
C6 C5 C9 116.47(17) . .
C9 C5 C1 120.76(17) . .
C5 C6 H6 120.3 . .
C7 C6 C5 119.41(19) . .
C7 C6 H6 120.3 . .
N2 C7 C6 124.18(19) . .
N2 C7 H7 117.9 . .
C6 C7 H7 117.9 . .
N2 C8 H8 118.1 . .
N2 C8 C9 123.90(19) . .
C9 C8 H8 118.1 . .
C5 C9 H9 120.2 . .
C8 C9 C5 119.68(18) . .
C8 C9 H9 120.2 . .
C2 C10 H10A 109.5 . .
C2 C10 H10B 109.5 . .
C2 C10 H10C 109.5 . .
H10A C10 H10B 109.5 . .
H10A C10 H10C 109.5 . .
H10B C10 H10C 109.5 . .
O1 C11 O2 123.27(17) . .
O1 C11 C3 125.21(18) . .
O2 C11 C3 111.48(15) . .
O2 C12 H12A 109.5 . .
O2 C12 H12B 109.5 . .
O2 C12 H12C 109.5 . .
H12A C12 H12B 109.5 . .
H12A C12 H12C 109.5 . .
H12B C12 H12C 109.5 . .
C14 C13 C4 120.00(17) . .
C17 C13 C4 122.93(16) . .
C17 C13 C14 117.04(16) . .
C13 C14 H14 120.4 . .
C15 C14 C13 119.17(18) . .
C15 C14 H14 120.4 . .
N3 C15 C14 124.26(17) . .
N3 C15 H15 117.9 . .
C14 C15 H15 117.9 . .
N3 C16 H16 118.3 . .
N3 C16 C17 123.42(18) . .
C17 C16 H16 118.3 . .
C13 C17 H17 120.2 . .
C16 C17 C13 119.64(17) . .
C16 C17 H17 120.2 . .
H3A O3 H3B 106(2) . .

loop_
_geom_bond_atom_site_label_1
_geom_bond_atom_site_label_2
_geom_bond_distance
_geom_bond_site_symmetry_2
O1 C11 1.212(2) .
O2 C11 1.337(2) .
O2 C12 1.446(2) .
N1 H1 0.89(2) .
N1 C1 1.381(2) .
N1 C4 1.363(2) .
N2 C7 1.337(3) .
N2 C8 1.335(3) .
N3 C15 1.340(3) .
N3 C16 1.343(2) .
C1 C2 1.387(3) .
C1 C5 1.466(2) .
C2 C3 1.431(3) .
C2 C10 1.497(3) .
C3 C4 1.393(3) .
C3 C11 1.478(2) .
C4 C13 1.468(3) .
C5 C6 1.394(3) .
C5 C9 1.402(3) .
C6 H6 0.9500 .
C6 C7 1.386(3) .
C7 H7 0.9500 .
C8 H8 0.9500 .
C8 C9 1.383(3) .
C9 H9 0.9500 .
C10 H10A 0.9800 .
C10 H10B 0.9800 .
C10 H10C 0.9800 .
C12 H12A 0.9800 .
C12 H12B 0.9800 .
C12 H12C 0.9800 .
C13 C14 1.400(2) .
C13 C17 1.392(3) .
C14 H14 0.9500 .
C14 C15 1.375(3) .
C15 H15 0.9500 .
C16 H16 0.9500 .
C16 C17 1.385(3) .
C17 H17 0.9500 .
O3 H3A 0.90(3) .
O3 H3B 0.89(3) .

loop_
_geom_torsion_atom_site_label_1
_geom_torsion_atom_site_label_2
_geom_torsion_atom_site_label_3
_geom_torsion_atom_site_label_4
_geom_torsion
_geom_torsion_site_symmetry_1
_geom_torsion_site_symmetry_2
_geom_torsion_site_symmetry_3
_geom_torsion_site_symmetry_4
N1 C1 C2 C3 -0.03(19) . . . .
N1 C1 C2 C10 177.85(17) . . . .
N1 C1 C5 C6 158.81(17) . . . .
N1 C1 C5 C9 -23.0(2) . . . .
N1 C4 C13 C14 -137.06(18) . . . .
N1 C4 C13 C17 41.1(2) . . . .
N2 C8 C9 C5 -0.6(3) . . . .
N3 C16 C17 C13 1.0(3) . . . .
C1 N1 C4 C3 -2.06(19) . . . .
C1 N1 C4 C13 173.18(16) . . . .
C1 C2 C3 C4 -1.22(19) . . . .
C1 C2 C3 C11 171.69(16) . . . .
C1 C5 C6 C7 177.16(16) . . . .
C1 C5 C9 C8 -177.33(16) . . . .
C2 C1 C5 C6 -27.5(3) . . . .
C2 C1 C5 C9 150.70(19) . . . .
C2 C3 C4 N1 2.01(19) . . . .
C2 C3 C4 C13 -172.53(18) . . . .
C2 C3 C11 O1 32.8(3) . . . .
C2 C3 C11 O2 -145.12(17) . . . .
C3 C4 C13 C14 36.9(3) . . . .
C3 C4 C13 C17 -144.96(19) . . . .
C4 N1 C1 C2 1.3(2) . . . .
C4 N1 C1 C5 176.32(15) . . . .
C4 C3 C11 O1 -155.56(18) . . . .
C4 C3 C11 O2 26.5(2) . . . .
C4 C13 C14 C15 178.82(17) . . . .
C4 C13 C17 C16 -179.48(17) . . . .
C5 C1 C2 C3 -174.28(17) . . . .
C5 C1 C2 C10 3.6(3) . . . .
C5 C6 C7 N2 0.9(3) . . . .
C6 C5 C9 C8 1.0(3) . . . .
C7 N2 C8 C9 0.4(3) . . . .
C8 N2 C7 C6 -0.5(3) . . . .
C9 C5 C6 C7 -1.1(3) . . . .
C10 C2 C3 C4 -179.15(17) . . . .
C10 C2 C3 C11 -6.3(3) . . . .
C11 C3 C4 N1 -170.76(16) . . . .
C11 C3 C4 C13 14.7(3) . . . .
C12 O2 C11 O1 2.1(2) . . . .
C12 O2 C11 C3 -179.87(14) . . . .
C13 C14 C15 N3 0.6(3) . . . .
C14 C13 C17 C16 -1.2(3) . . . .
C15 N3 C16 C17 0.1(3) . . . .
C16 N3 C15 C14 -0.9(3) . . . .
C17 C13 C14 C15 0.5(3) . . . .
